data_1576978
loop_
_publ_author_name
'Ghosh, Chitrak'
'Chung, Minji'
'Park, Hayeong'
'Talreja, Aniket Jitendra'
'Scherf, Ullrich'
'Oh, Joon Hak'
'Samanta, Suman Kalyan'

_publ_section_title
;
 Correction: Polyterrylenes: synthesis and regioregularity effect on
 p-type charge transport and deep-red light photodetection in OFETs.
;
_journal_issue 16
_journal_name_full 'Chemical science'
_journal_page_first 8300
_journal_page_last 8304
_journal_paper_doi 10.1039/d6sc90068b
_journal_volume 17
_journal_year 2026
_chemical_formula_moiety 'C52 H38 N2 O2, 1[C5H12]'
_chemical_formula_sum 'C57 H50 N2 O2'
_chemical_formula_weight 795.044
_space_group_crystal_system triclinic
_space_group_IT_number 2
_space_group_name_Hall '-P 1'
_space_group_name_H-M_alt 'P -1'
_symmetry_Int_Tables_number 2
_atom_sites_solution_primary iterative
_audit_creation_date 2026-01-19
_audit_creation_method
;
Olex2 1.5
(compiled 2024.02.16 svn.r378c4104 for OlexSys, GUI svn.r6928)
;
_audit_update_record
;
2026-02-27 deposited with the CCDC.	2026-03-26 downloaded from the CCDC.
;
_cell_angle_alpha 80.895(3)
_cell_angle_beta 80.312(3)
_cell_angle_gamma 79.112(3)
_cell_formula_units_Z 2
_cell_length_a 8.3962(7)
_cell_length_b 13.2577(13)
_cell_length_c 18.6455(18)
_cell_measurement_reflns_used 4382
_cell_measurement_temperature 120.00
_cell_measurement_theta_max 30.92
_cell_measurement_theta_min 2.24
_cell_volume 1991.9(3)
_computing_cell_refinement 'SAINT V8.40B (?, 2016)'
_computing_data_reduction 'SAINT V8.40B (?, 2016)'
_computing_molecular_graphics 'Olex2 1.5 (Dolomanov et al., 2009)'
_computing_publication_material 'Olex2 1.5 (Dolomanov et al., 2009)'
_computing_structure_refinement 'olex2.refine 1.5 (Bourhis et al., 2015)'
_computing_structure_solution 'olex2.solve 1.5 (Bourhis et al., 2015)'
_diffrn_ambient_temperature 120.00
_diffrn_measured_fraction_theta_full 0.9990
_diffrn_measured_fraction_theta_max 0.9990
_diffrn_measurement_device_type 'Bruker APEX-II CCD'
_diffrn_measurement_method '\f and \w scans'
_diffrn_radiation_type 'Mo K\a'
_diffrn_radiation_wavelength 0.71073
_diffrn_reflns_av_R_equivalents 0.1694
_diffrn_reflns_av_unetI/netI 0.1053
_diffrn_reflns_Laue_measured_fraction_full 0.9990
_diffrn_reflns_Laue_measured_fraction_max 0.9990
_diffrn_reflns_limit_h_max 10
_diffrn_reflns_limit_h_min -10
_diffrn_reflns_limit_k_max 16
_diffrn_reflns_limit_k_min -16
_diffrn_reflns_limit_l_max 22
_diffrn_reflns_limit_l_min -22
_diffrn_reflns_number 60934
_diffrn_reflns_point_group_measured_fraction_full 0.9990
_diffrn_reflns_point_group_measured_fraction_max 0.9990
_diffrn_reflns_theta_full 24.9909
_diffrn_reflns_theta_max 24.99
_diffrn_reflns_theta_min 2.24
_diffrn_source_current 1.4
_diffrn_source_power 0.07
_diffrn_source_voltage 50.0
_diffrn_standards_number 0
_exptl_absorpt_coefficient_mu 0.079
_exptl_absorpt_correction_T_max 0.7372
_exptl_absorpt_correction_T_min 0.6404
_exptl_absorpt_correction_type none
_exptl_absorpt_process_details
;
SADABS-2016/2 (Bruker,2016/2) was used for absorption correction.
wR2(int) was 0.1235 before and 0.0989 after correction.
The Ratio of minimum to maximum transmission is 0.8687.
The \l/2 correction factor is Not present.
;
_exptl_crystal_colour 'dull reddish red'
_exptl_crystal_colour_lustre dull
_exptl_crystal_colour_modifier reddish
_exptl_crystal_colour_primary red
_exptl_crystal_density_diffrn 1.326
_exptl_crystal_description block
_exptl_crystal_F_000 844.465
_exptl_crystal_size_max 0.4
_exptl_crystal_size_mid 0.3
_exptl_crystal_size_min 0.3
_refine_diff_density_max 0.5305
_refine_diff_density_min -0.4515
_refine_diff_density_rms 0.1123
_refine_ls_d_res_high 0.8412
_refine_ls_d_res_low 9.1110
_refine_ls_goodness_of_fit_ref 1.0502
_refine_ls_hydrogen_treatment mixed
_refine_ls_matrix_type full
_refine_ls_number_constraints 23
_refine_ls_number_parameters 599
_refine_ls_number_reflns 6990
_refine_ls_number_restraints 0
_refine_ls_restrained_S_all 1.0502
_refine_ls_R_factor_all 0.1246
_refine_ls_R_factor_gt 0.0563
_refine_ls_shift/su_max 0.0002
_refine_ls_shift/su_mean 0.0000
_refine_ls_structure_factor_coef Fsqd
_refine_ls_weighting_details 'w=1/[\s^2^(Fo^2^)+(0.0755P)^2^] where P=(Fo^2^+2Fc^2^)/3'
_refine_ls_weighting_scheme calc
_refine_ls_wR_factor_gt 0.1252
_refine_ls_wR_factor_ref 0.1706
_reflns_Friedel_coverage 0.0
_reflns_limit_h_max 9
_reflns_limit_h_min -9
_reflns_limit_k_max 15
_reflns_limit_k_min -15
_reflns_limit_l_max 22
_reflns_limit_l_min 0
_reflns_number_gt 3885
_reflns_number_total 6990
_reflns_threshold_expression I>=2u(I)
_cod_data_source_file d6sc90068b2.cif
_cod_data_source_block SKS_CG_TER_C4PHCNR_0m_a
_cod_depositor_comments 'Adding full bibliography for 1576978.cif.'
_cod_original_formula_sum 'C52 H38 N2 O2, 1[C5H12]'
_cod_database_code 1576978
_olex2_refinement_description
;
1. Fixed Uiso
 At 1.2 times of:
  All C(H) groups, All C(H,H) groups
 At 1.5 times of:
  All C(H,H,H) groups
2.a Secondary CH2 refined with riding coordinates:
 C49(H49a,H49b), C51(H51a,H51b), C46(H46a,H46b)
2.b Aromatic/amide H refined with riding coordinates:
 C36(H36), C29(H29), C9(H9)
2.c Idealised Me refined as rotating group:
 C52(H52a,H52b,H52c), C48(H48a,H48b,H48c)
;
_smtbx_masks_void_probe_radius 1.2
_smtbx_masks_void_truncation_radius 1.2
_olex2_submission_special_instructions 'No special instructions were received'

loop_
_space_group_symop_id
_space_group_symop_operation_xyz
1 x,y,z
2 -x,-y,-z

loop_
_atom_site_label
_atom_site_type_symbol
_atom_site_fract_x
_atom_site_fract_y
_atom_site_fract_z
_atom_site_U_iso_or_equiv
_atom_site_adp_type
_atom_site_occupancy
_atom_site_refinement_flags_posn
O1 O 0.6043(2) 0.19489(15) 0.86572(10) 0.0236(5) Uani 1.000000 .
O2 O 0.9126(2) 0.12743(15) 0.82796(10) 0.0227(5) Uani 1.000000 .
C22 C 0.8332(3) 0.3075(2) 0.66053(15) 0.0165(6) Uani 1.000000 .
C23 C 0.6627(3) 0.3463(2) 0.68181(15) 0.0163(6) Uani 1.000000 .
C32 C 1.3429(3) 0.1890(2) 0.58956(15) 0.0181(7) Uani 1.000000 .
C25 C 0.6701(3) 0.2364(2) 0.79698(15) 0.0186(7) Uani 1.000000 .
C27 C 0.9253(3) 0.2339(2) 0.70989(15) 0.0175(7) Uani 1.000000 .
C37 C 1.4075(3) 0.2086(2) 0.51351(15) 0.0197(7) Uani 1.000000 .
C26 C 0.8385(3) 0.1995(2) 0.77667(15) 0.0193(7) Uani 1.000000 .
C33 C 1.1750(3) 0.2287(2) 0.61377(15) 0.0174(7) Uani 1.000000 .
C24 C 0.5778(3) 0.3079(2) 0.75090(15) 0.0178(7) Uani 1.000000 .
C17 C 0.3996(3) 0.3454(2) 0.77024(15) 0.0190(7) Uani 1.000000 .
C12 C 0.3224(3) 0.4321(2) 0.72480(15) 0.0183(7) Uani 1.000000 .
C19 C 0.6630(3) 0.4619(2) 0.56740(16) 0.0213(7) Uani 1.000000 .
C31 C 1.4386(4) 0.1273(2) 0.64127(17) 0.0213(7) Uani 1.000000 .
C34 C 1.0802(3) 0.2961(2) 0.56362(15) 0.0179(7) Uani 1.000000 .
N2 N 2.1824(3) 0.0159(2) 0.35537(15) 0.0404(8) Uani 1.000000 .
C13 C 0.1541(3) 0.4761(2) 0.74577(15) 0.0201(7) Uani 1.000000 .
C21 C 0.9115(3) 0.3433(2) 0.58971(15) 0.0173(7) Uani 1.000000 .
C28 C 1.1040(3) 0.2001(2) 0.68794(15) 0.0187(7) Uani 1.000000 .
C11 C 0.4110(3) 0.4762(2) 0.65953(15) 0.0190(7) Uani 1.000000 .
C5 C -0.0916(3) 0.6170(2) 0.72143(15) 0.0218(7) Uani 1.000000 .
C38 C 1.5774(3) 0.1629(2) 0.48334(15) 0.0195(7) Uani 1.000000 .
C41 C 1.8924(3) 0.0838(2) 0.41973(16) 0.0235(7) Uani 1.000000 .
C29 C 1.2054(3) 0.1413(2) 0.73599(16) 0.0232(7) Uani 1.000000 .
C10 C 0.3390(3) 0.5671(2) 0.62171(17) 0.0219(7) Uani 1.000000 .
C42 C 1.8712(3) 0.1411(2) 0.47806(17) 0.0245(7) Uani 1.000000 .
C20 C 0.8250(3) 0.4207(2) 0.54519(16) 0.0207(7) Uani 1.000000 .
C18 C 0.5793(3) 0.4274(2) 0.63465(15) 0.0187(7) Uani 1.000000 .
C35 C 1.1486(3) 0.3142(2) 0.49084(17) 0.0224(7) Uani 1.000000 .
C30 C 1.3716(3) 0.1069(2) 0.71266(17) 0.0238(7) Uani 1.000000 .
C36 C 1.3091(3) 0.2690(2) 0.46578(16) 0.0235(7) Uani 1.000000 .
C9 C 0.1780(3) 0.6129(2) 0.64446(15) 0.0231(7) Uani 1.000000 .
C39 C 1.6009(3) 0.1045(2) 0.42529(17) 0.0256(7) Uani 1.000000 .
C8 C 0.0823(3) 0.5681(2) 0.70360(16) 0.0216(7) Uani 1.000000 .
C43 C 1.7151(3) 0.1810(2) 0.50954(16) 0.0204(7) Uani 1.000000 .
C40 C 1.7562(3) 0.0649(3) 0.39376(18) 0.0268(8) Uani 1.000000 .
C4 C -0.1315(4) 0.7230(3) 0.72617(16) 0.0268(8) Uani 1.000000 .
C16 C 0.3032(3) 0.3007(3) 0.83024(16) 0.0244(7) Uani 1.000000 .
C2 C -0.4188(3) 0.7130(2) 0.74881(16) 0.0254(7) Uani 1.000000 .
C14 C 0.0652(4) 0.4292(2) 0.80978(17) 0.0260(8) Uani 1.000000 .
N1 N -0.7234(3) 0.7986(2) 0.77240(16) 0.0497(9) Uani 1.000000 .
C50 C 0.9707(4) -0.0502(2) 0.88219(18) 0.0260(8) Uani 1.000000 .
C7 C -0.3807(3) 0.6070(3) 0.74393(16) 0.0277(8) Uani 1.000000 .
C15 C 0.1385(3) 0.3424(3) 0.84946(18) 0.0281(8) Uani 1.000000 .
C49 C 0.8858(3) 0.0237(2) 0.82475(17) 0.0266(8) Uani 1.000000 .
C3 C -0.2937(4) 0.7709(3) 0.73980(17) 0.0301(8) Uani 1.000000 .
C6 C -0.2192(3) 0.5598(3) 0.73021(17) 0.0266(8) Uani 1.000000 .
C44 C 2.0535(4) 0.0449(2) 0.38477(17) 0.0286(8) Uani 1.000000 .
C47 C 0.6507(4) 0.0887(3) 1.01585(17) 0.0286(8) Uani 1.000000 .
C45 C 0.6241(4) 0.2512(3) 0.92389(17) 0.0296(8) Uani 1.000000 .
C1 C -0.5878(4) 0.7606(3) 0.76225(17) 0.0354(9) Uani 1.000000 .
C51 C 0.9239(4) -0.1565(2) 0.89125(19) 0.0357(9) Uani 1.000000 .
C46 C 0.5574(4) 0.1958(3) 0.99627(16) 0.0331(8) Uani 1.000000 .
C48 C 0.5952(4) 0.0398(3) 1.09345(17) 0.0398(9) Uani 1.000000 .
C52 C 1.0094(5) -0.2328(3) 0.9484(2) 0.0576(11) Uani 1.000000 .
H19 H 0.609(3) 0.519(2) 0.5338(14) 0.018(7) Uiso 1.000000 .
H14 H -0.049(3) 0.463(2) 0.8269(14) 0.019(7) Uiso 1.000000 .
H40 H 1.773(3) 0.025(2) 0.3516(16) 0.028(8) Uiso 1.000000 .
H43 H 1.698(3) 0.224(2) 0.5504(14) 0.019(7) Uiso 1.000000 .
H47a H 0.647(3) 0.043(2) 0.9767(16) 0.031(8) Uiso 1.000000 .
H31 H 1.549(3) 0.098(2) 0.6243(14) 0.027(8) Uiso 1.000000 .
H30 H 1.440(3) 0.063(2) 0.7485(15) 0.030(8) Uiso 1.000000 .
H35 H 1.081(3) 0.3591(19) 0.4575(13) 0.007(6) Uiso 1.000000 .
H10 H 0.401(3) 0.603(2) 0.5779(15) 0.025(8) Uiso 1.000000 .
H16 H 0.351(3) 0.239(2) 0.8610(14) 0.022(8) Uiso 1.000000 .
H4 H -0.043(4) 0.764(2) 0.7191(17) 0.045(10) Uiso 1.000000 .
H15 H 0.076(3) 0.308(2) 0.8935(16) 0.030(8) Uiso 1.000000 .
H45a H 0.557(4) 0.326(3) 0.9141(18) 0.058(11) Uiso 1.000000 .
H6 H -0.194(3) 0.485(2) 0.7242(14) 0.017(7) Uiso 1.000000 .
H39 H 1.502(3) 0.091(2) 0.4055(15) 0.037(9) Uiso 1.000000 .
H50a H 1.095(3) -0.051(2) 0.8676(14) 0.029(8) Uiso 1.000000 .
H50b H 0.940(3) -0.023(2) 0.9294(17) 0.036(9) Uiso 1.000000 .
H45b H 0.750(3) 0.251(2) 0.9210(14) 0.029(8) Uiso 1.000000 .
H3 H -0.317(3) 0.846(2) 0.7416(15) 0.029(8) Uiso 1.000000 .
H47b H 0.771(3) 0.094(2) 1.0103(13) 0.019(7) Uiso 1.000000 .
H7 H -0.472(4) 0.566(2) 0.7510(16) 0.042(9) Uiso 1.000000 .
H20 H 0.876(3) 0.451(2) 0.4968(15) 0.023(8) Uiso 1.000000 .
H42 H 1.967(3) 0.153(2) 0.4958(15) 0.033(8) Uiso 1.000000 .
H52a H 1.1284(5) -0.2397(14) 0.9342(7) 0.0863(17) Uiso 1.000000 GR
H52b H 0.979(2) -0.2075(9) 0.9962(3) 0.0863(17) Uiso 1.000000 GR
H52c H 0.976(2) -0.3005(5) 0.9516(9) 0.0863(17) Uiso 1.000000 GR
H48a H 0.615(2) 0.0816(8) 1.12889(17) 0.0596(14) Uiso 1.000000 GR
H48b H 0.4779(6) 0.0368(14) 1.0993(4) 0.0596(14) Uiso 1.000000 GR
H48c H 0.6569(17) -0.0305(6) 1.1021(4) 0.0596(14) Uiso 1.000000 GR
H49a H 0.7669(3) 0.0212(2) 0.83389(17) 0.0319(9) Uiso 1.000000 R
H49b H 0.9300(3) 0.0035(2) 0.77545(17) 0.0319(9) Uiso 1.000000 R
H51a H 0.8038(4) -0.1505(2) 0.90575(19) 0.0429(10) Uiso 1.000000 R
H51b H 0.9519(4) -0.1839(2) 0.84347(19) 0.0429(10) Uiso 1.000000 R
H46a H 0.4419(4) 0.1904(3) 0.99509(16) 0.0397(10) Uiso 1.000000 R
H46b H 0.5584(4) 0.2381(3) 1.03541(16) 0.0397(10) Uiso 1.000000 R
H36 H 1.3504(3) 0.2803(2) 0.41503(16) 0.0282(9) Uiso 1.000000 R
H29 H 1.1612(3) 0.1240(2) 0.78583(16) 0.0278(9) Uiso 1.000000 R
H9 H 0.1337(3) 0.6767(2) 0.61837(15) 0.0278(9) Uiso 1.000000 R

loop_
_atom_site_aniso_label
_atom_site_aniso_U_11
_atom_site_aniso_U_22
_atom_site_aniso_U_33
_atom_site_aniso_U_12
_atom_site_aniso_U_13
_atom_site_aniso_U_23
O1 0.0226(11) 0.0274(13) 0.0183(12) -0.0022(9) -0.0019(9) 0.0013(10)
O2 0.0226(11) 0.0219(12) 0.0217(12) -0.0014(9) -0.0060(9) 0.0032(10)
C22 0.0171(15) 0.0163(16) 0.0170(16) -0.0047(12) -0.0019(12) -0.0036(13)
C23 0.0150(14) 0.0149(16) 0.0173(16) -0.0024(12) 0.0009(12) 0.0000(13)
C32 0.0169(15) 0.0144(16) 0.0217(17) -0.0015(12) -0.0002(12) -0.0025(13)
C25 0.0178(15) 0.0214(17) 0.0141(16) -0.0042(13) 0.0019(12) 0.0022(13)
C27 0.0155(15) 0.0161(17) 0.0197(17) 0.0010(12) -0.0030(12) -0.0026(13)
C37 0.0182(15) 0.0188(17) 0.0219(17) -0.0032(13) -0.0025(13) -0.0026(14)
C26 0.0197(16) 0.0196(17) 0.0187(17) -0.0009(13) -0.0070(13) -0.0012(14)
C33 0.0176(15) 0.0166(17) 0.0174(16) -0.0016(13) -0.0024(12) -0.0019(13)
C24 0.0193(15) 0.0163(17) 0.0183(17) -0.0029(13) -0.0048(12) -0.0021(13)
C17 0.0177(15) 0.0198(17) 0.0199(17) -0.0038(13) -0.0023(12) -0.0032(14)
C12 0.0165(15) 0.0211(17) 0.0178(17) -0.0023(13) -0.0031(12) -0.0046(14)
C19 0.0214(17) 0.0205(18) 0.0198(18) 0.0012(14) -0.0065(14) 0.0026(14)
C31 0.0169(16) 0.0189(18) 0.0261(19) -0.0001(13) -0.0033(14) 0.0001(14)
C34 0.0172(15) 0.0176(17) 0.0184(17) -0.0027(13) -0.0016(12) -0.0018(14)
N2 0.0300(16) 0.045(2) 0.0357(18) 0.0028(14) 0.0025(14) 0.0065(15)
C13 0.0199(16) 0.0218(18) 0.0194(17) -0.0034(13) -0.0026(13) -0.0049(14)
C21 0.0170(15) 0.0196(17) 0.0159(16) -0.0039(13) -0.0031(12) -0.0021(13)
C28 0.0186(15) 0.0161(17) 0.0208(17) -0.0011(13) -0.0022(13) -0.0037(14)
C11 0.0151(15) 0.0221(18) 0.0195(17) -0.0003(13) -0.0043(12) -0.0030(14)
C5 0.0197(16) 0.0255(19) 0.0172(17) 0.0026(14) -0.0030(12) -0.0012(14)
C38 0.0203(15) 0.0179(17) 0.0171(17) -0.0012(13) 0.0011(12) 0.0015(14)
C41 0.0191(16) 0.0198(18) 0.0254(18) 0.0030(13) 0.0027(13) 0.0011(15)
C29 0.0188(16) 0.0265(19) 0.0231(18) -0.0024(13) -0.0045(13) 0.0001(15)
C10 0.0159(16) 0.0272(19) 0.0198(18) -0.0012(14) 0.0004(13) -0.0004(15)
C42 0.0203(17) 0.0233(19) 0.0266(19) -0.0033(14) -0.0024(14) 0.0048(15)
C20 0.0197(16) 0.0239(18) 0.0168(17) -0.0025(14) -0.0012(13) -0.0003(15)
C18 0.0190(15) 0.0190(17) 0.0185(17) -0.0050(13) -0.0030(13) -0.0012(14)
C35 0.0198(16) 0.0212(18) 0.0243(19) 0.0022(14) -0.0070(14) 0.0005(15)
C30 0.0210(17) 0.0265(19) 0.0224(19) -0.0016(14) -0.0074(14) 0.0033(15)
C36 0.0216(16) 0.0300(19) 0.0191(17) -0.0064(14) -0.0017(13) -0.0027(15)
C9 0.0216(16) 0.0200(18) 0.0240(18) 0.0022(13) -0.0035(13) 0.0020(14)
C39 0.0206(17) 0.0265(19) 0.0301(19) -0.0029(14) -0.0030(14) -0.0064(16)
C8 0.0191(15) 0.0246(18) 0.0210(17) -0.0011(14) -0.0054(13) -0.0027(14)
C43 0.0196(16) 0.0201(18) 0.0222(18) -0.0042(13) -0.0038(13) -0.0031(15)
C40 0.0220(17) 0.028(2) 0.030(2) 0.0011(14) -0.0002(14) -0.0096(16)
C4 0.0238(18) 0.026(2) 0.0281(19) -0.0008(15) -0.0016(14) -0.0014(15)
C16 0.0197(17) 0.028(2) 0.0224(18) -0.0032(15) -0.0023(14) 0.0035(16)
C2 0.0198(16) 0.032(2) 0.0213(18) 0.0016(14) -0.0012(13) -0.0042(15)
C14 0.0172(16) 0.029(2) 0.0281(19) 0.0001(15) -0.0003(14) -0.0008(16)
N1 0.0313(17) 0.061(2) 0.048(2) 0.0077(16) 0.0024(15) -0.0102(17)
C50 0.0243(18) 0.0227(19) 0.027(2) 0.0001(14) -0.0019(15) 0.0010(16)
C7 0.0173(17) 0.040(2) 0.0269(19) -0.0017(15) -0.0037(13) -0.0116(16)
C15 0.0197(17) 0.033(2) 0.027(2) -0.0028(15) 0.0028(14) 0.0012(17)
C49 0.0242(17) 0.0219(18) 0.033(2) -0.0017(14) -0.0062(14) -0.0004(15)
C3 0.0283(19) 0.026(2) 0.033(2) 0.0005(16) -0.0001(14) -0.0052(16)
C6 0.0239(18) 0.028(2) 0.030(2) -0.0019(15) -0.0037(14) -0.0120(16)
C44 0.0251(18) 0.031(2) 0.0264(19) -0.0018(15) -0.0015(15) 0.0011(16)
C47 0.0297(19) 0.033(2) 0.0226(19) -0.0056(16) -0.0026(15) -0.0019(16)
C45 0.040(2) 0.026(2) 0.0213(19) -0.0022(17) -0.0019(15) -0.0034(16)
C1 0.029(2) 0.043(2) 0.030(2) 0.0030(17) -0.0013(15) -0.0047(17)
C51 0.0258(18) 0.031(2) 0.045(2) -0.0033(15) -0.0024(15) 0.0063(17)
C46 0.0334(18) 0.039(2) 0.0225(19) -0.0009(16) -0.0010(14) -0.0015(16)
C48 0.040(2) 0.050(2) 0.030(2) -0.0175(18) -0.0106(16) 0.0077(18)
C52 0.073(3) 0.034(2) 0.063(3) -0.012(2) -0.022(2) 0.020(2)

loop_
_atom_type_symbol
_atom_type_scat_dispersion_real
_atom_type_scat_dispersion_imag
_atom_type_scat_Cromer_Mann_a1
_atom_type_scat_Cromer_Mann_a2
_atom_type_scat_Cromer_Mann_a3
_atom_type_scat_Cromer_Mann_a4
_atom_type_scat_Cromer_Mann_b1
_atom_type_scat_Cromer_Mann_b2
_atom_type_scat_Cromer_Mann_b3
_atom_type_scat_Cromer_Mann_b4
_atom_type_scat_Cromer_Mann_c
_atom_type_scat_source
_atom_type_scat_dispersion_source
C 0.00313 0.00162 2.31000 1.02000 1.58860 0.86500 20.84390 10.20750 0.56870 51.65120 0.21560 'International Tables Volume C Table 6.1.1.4 (pp. 500-502)' 'Brennan, Cowan, Rev. Sci. Instrum., 1992, 63, 850'
H 0.00000 0.00000 0.49300 0.32291 0.14019 0.04081 10.51090 26.12570 3.14236 57.79970 0.00304 'International Tables Volume C Table 6.1.1.4 (pp. 500-502)' 'Brennan, Cowan, Rev. Sci. Instrum., 1992, 63, 850'
N 0.00612 0.00332 12.21260 3.13220 2.01250 1.16630 0.00570 9.89330 28.99750 0.58260 -11.52900 'International Tables Volume C Table 6.1.1.4 (pp. 500-502)' 'Brennan, Cowan, Rev. Sci. Instrum., 1992, 63, 850'
O 0.01085 0.00610 3.04850 2.28680 1.54630 0.86700 13.27710 5.70110 0.32390 32.90890 0.25080 'International Tables Volume C Table 6.1.1.4 (pp. 500-502)' 'Brennan, Cowan, Rev. Sci. Instrum., 1992, 63, 850'

loop_
_geom_angle_atom_site_label_1
_geom_angle_atom_site_label_2
_geom_angle_atom_site_label_3
_geom_angle
_geom_angle_site_symmetry_1
_geom_angle_site_symmetry_3
_geom_angle_publ_flag
C45 O1 C25 112.9(2) . . ?
C49 O2 C26 112.2(2) . . ?
C27 C22 C23 120.9(2) . . ?
C21 C22 C23 119.2(2) . . ?
C21 C22 C27 119.8(2) . . ?
C24 C23 C22 120.8(2) . . ?
C18 C23 C22 119.4(2) . . ?
C18 C23 C24 119.7(2) . . ?
C33 C32 C37 119.4(2) . . ?
C31 C32 C37 121.8(2) . . ?
C31 C32 C33 118.8(3) . . ?
C26 C25 O1 114.8(2) . . ?
C24 C25 O1 122.6(2) . . ?
C24 C25 C26 122.5(3) . . ?
C26 C27 C22 116.3(2) . . ?
C28 C27 C22 119.6(2) . . ?
C28 C27 C26 124.1(2) . . ?
C38 C37 C32 122.3(2) . . ?
C36 C37 C32 119.3(2) . . ?
C36 C37 C38 118.3(3) . . ?
C25 C26 O2 115.6(2) . . ?
C27 C26 O2 121.7(2) . . ?
C27 C26 C25 122.6(2) . . ?
C34 C33 C32 119.4(2) . . ?
C28 C33 C32 119.9(2) . . ?
C28 C33 C34 120.7(2) . . ?
C25 C24 C23 116.7(2) . . ?
C17 C24 C23 119.9(2) . . ?
C17 C24 C25 123.4(3) . . ?
C12 C17 C24 118.7(2) . . ?
C16 C17 C24 123.4(3) . . ?
C16 C17 C12 117.9(3) . . ?
C13 C12 C17 120.0(2) . . ?
C11 C12 C17 120.7(2) . . ?
C11 C12 C13 119.3(3) . . ?
C18 C19 C20 121.8(3) . . ?
H19 C19 C20 117.5(14) . . ?
H19 C19 C18 120.7(14) . . ?
C30 C31 C32 120.3(3) . . ?
H31 C31 C32 118.5(16) . . ?
H31 C31 C30 121.1(16) . . ?
C21 C34 C33 119.6(2) . . ?
C35 C34 C33 118.9(2) . . ?
C35 C34 C21 121.5(2) . . ?
C8 C13 C12 119.6(3) . . ?
C14 C13 C12 118.8(3) . . ?
C14 C13 C8 121.6(3) . . ?
C34 C21 C22 120.1(2) . . ?
C20 C21 C22 119.1(3) . . ?
C20 C21 C34 120.8(3) . . ?
C33 C28 C27 118.9(2) . . ?
C29 C28 C27 122.9(3) . . ?
C29 C28 C33 118.2(2) . . ?
C10 C11 C12 119.1(3) . . ?
C18 C11 C12 119.9(3) . . ?
C18 C11 C10 121.0(3) . . ?
C4 C5 C8 120.2(3) . . ?
C6 C5 C8 121.3(3) . . ?
C6 C5 C4 118.4(3) . . ?
C39 C38 C37 119.4(2) . . ?
C43 C38 C37 121.8(3) . . ?
C43 C38 C39 118.8(3) . . ?
C40 C41 C42 119.9(3) . . ?
C44 C41 C42 121.0(3) . . ?
C44 C41 C40 119.1(3) . . ?
C30 C29 C28 121.4(3) . . ?
H29 C29 C28 119.28(17) . . ?
H29 C29 C30 119.28(17) . . ?
C9 C10 C11 121.3(3) . . ?
H10 C10 C11 121.2(15) . . ?
H10 C10 C9 117.6(15) . . ?
C43 C42 C41 120.3(3) . . ?
H42 C42 C41 119.1(17) . . ?
H42 C42 C43 120.6(17) . . ?
C21 C20 C19 121.4(3) . . ?
H20 C20 C19 116.4(15) . . ?
H20 C20 C21 122.1(15) . . ?
C19 C18 C23 118.7(2) . . ?
C11 C18 C23 119.9(2) . . ?
C11 C18 C19 121.3(3) . . ?
C36 C35 C34 121.6(3) . . ?
H35 C35 C34 117.3(14) . . ?
H35 C35 C36 121.0(14) . . ?
C29 C30 C31 121.2(3) . . ?
H30 C30 C31 119.7(16) . . ?
H30 C30 C29 119.0(16) . . ?
C35 C36 C37 121.0(3) . . ?
H36 C36 C37 119.50(17) . . ?
H36 C36 C35 119.50(17) . . ?
C8 C9 C10 121.7(3) . . ?
H9 C9 C10 119.14(18) . . ?
H9 C9 C8 119.14(17) . . ?
C40 C39 C38 121.1(3) . . ?
H39 C39 C38 119.4(16) . . ?
H39 C39 C40 119.4(16) . . ?
C5 C8 C13 122.5(3) . . ?
C9 C8 C13 118.6(3) . . ?
C9 C8 C5 118.9(3) . . ?
C42 C43 C38 120.2(3) . . ?
H43 C43 C38 118.8(14) . . ?
H43 C43 C42 121.1(14) . . ?
C39 C40 C41 119.8(3) . . ?
H40 C40 C41 119.0(15) . . ?
H40 C40 C39 121.2(15) . . ?
C3 C4 C5 121.1(3) . . ?
H4 C4 C5 119.1(18) . . ?
H4 C4 C3 119.8(18) . . ?
C15 C16 C17 121.7(3) . . ?
H16 C16 C17 120.0(15) . . ?
H16 C16 C15 118.3(15) . . ?
C3 C2 C7 119.7(3) . . ?
C1 C2 C7 119.2(3) . . ?
C1 C2 C3 121.1(3) . . ?
C15 C14 C13 120.1(3) . . ?
H14 C14 C13 119.3(15) . . ?
H14 C14 C15 120.6(15) . . ?
C51 C50 C49 111.9(3) . . ?
H50a C50 C49 107.2(15) . . ?
H50a C50 C51 113.4(16) . . ?
H50b C50 C49 109.2(17) . . ?
H50b C50 C51 108.6(18) . . ?
H50b C50 H50a 106(2) . . ?
C6 C7 C2 120.2(3) . . ?
H7 C7 C2 118.8(17) . . ?
H7 C7 C6 121.0(17) . . ?
C14 C15 C16 121.3(3) . . ?
H15 C15 C16 118.0(16) . . ?
H15 C15 C14 120.7(16) . . ?
C50 C49 O2 108.9(2) . . ?
H49a C49 O2 109.90(13) . . ?
H49a C49 C50 109.90(17) . . ?
H49b C49 O2 109.90(14) . . ?
H49b C49 C50 109.90(18) . . ?
H49b C49 H49a 108.3 . . ?
C2 C3 C4 119.8(3) . . ?
H3 C3 C4 118.6(16) . . ?
H3 C3 C2 121.6(16) . . ?
C7 C6 C5 120.8(3) . . ?
H6 C6 C5 119.7(14) . . ?
H6 C6 C7 119.4(14) . . ?
C41 C44 N2 178.2(3) . . ?
C48 C47 C46 113.4(3) . . ?
H47a C47 C46 109.5(16) . . ?
H47a C47 C48 112.7(16) . . ?
H47b C47 C46 108.0(15) . . ?
H47b C47 C48 109.5(14) . . ?
H47b C47 H47a 103(2) . . ?
C46 C45 O1 108.3(3) . . ?
H45a C45 O1 106.9(18) . . ?
H45a C45 C46 111.1(18) . . ?
H45b C45 O1 107.2(15) . . ?
H45b C45 C46 110.8(15) . . ?
H45b C45 H45a 112(2) . . ?
N1 C1 C2 179.4(3) . . ?
C52 C51 C50 112.9(3) . . ?
H51a C51 C50 109.02(17) . . ?
H51a C51 C52 109.02(19) . . ?
H51b C51 C50 109.02(19) . . ?
H51b C51 C52 109.0(2) . . ?
H51b C51 H51a 107.8 . . ?
C45 C46 C47 114.4(3) . . ?
H46a C46 C47 108.66(18) . . ?
H46a C46 C45 108.66(18) . . ?
H46b C46 C47 108.66(18) . . ?
H46b C46 C45 108.66(18) . . ?
H46b C46 H46a 107.6 . . ?
H48a C48 C47 109.5 . . ?
H48b C48 C47 109.5 . . ?
H48b C48 H48a 109.5 . . ?
H48c C48 C47 109.5 . . ?
H48c C48 H48a 109.5 . . ?
H48c C48 H48b 109.5 . . ?
H52a C52 C51 109.5 . . ?
H52b C52 C51 109.5 . . ?
H52b C52 H52a 109.5 . . ?
H52c C52 C51 109.5 . . ?
H52c C52 H52a 109.5 . . ?
H52c C52 H52b 109.5 . . ?

loop_
_geom_bond_atom_site_label_1
_geom_bond_atom_site_label_2
_geom_bond_distance
_geom_bond_site_symmetry_2
_geom_bond_publ_flag
O1 C25 1.380(3) . ?
O1 C45 1.458(3) . ?
O2 C26 1.378(3) . ?
O2 C49 1.447(3) . ?
C22 C23 1.438(4) . ?
C22 C27 1.438(4) . ?
C22 C21 1.425(4) . ?
C23 C24 1.431(4) . ?
C23 C18 1.430(4) . ?
C32 C37 1.432(4) . ?
C32 C33 1.431(4) . ?
C32 C31 1.417(4) . ?
C25 C26 1.414(4) . ?
C25 C24 1.388(4) . ?
C27 C26 1.389(4) . ?
C27 C28 1.488(4) . ?
C37 C38 1.493(4) . ?
C37 C36 1.374(4) . ?
C33 C34 1.422(4) . ?
C33 C28 1.433(4) . ?
C24 C17 1.486(4) . ?
C17 C12 1.433(4) . ?
C17 C16 1.387(4) . ?
C12 C13 1.437(4) . ?
C12 C11 1.419(4) . ?
C19 C20 1.386(4) . ?
C19 C18 1.386(4) . ?
C19 H19 0.99(3) . ?
C31 C30 1.361(4) . ?
C31 H31 0.96(3) . ?
C34 C21 1.471(4) . ?
C34 C35 1.384(4) . ?
N2 C44 1.153(3) . ?
C13 C8 1.431(4) . ?
C13 C14 1.417(4) . ?
C21 C20 1.386(4) . ?
C28 C29 1.386(4) . ?
C11 C10 1.384(4) . ?
C11 C18 1.469(4) . ?
C5 C8 1.487(4) . ?
C5 C4 1.395(4) . ?
C5 C6 1.399(4) . ?
C38 C39 1.395(4) . ?
C38 C43 1.402(4) . ?
C41 C42 1.391(4) . ?
C41 C40 1.392(4) . ?
C41 C44 1.437(4) . ?
C29 C30 1.401(4) . ?
C29 H29 0.9500 . ?
C10 C9 1.398(4) . ?
C10 H10 0.99(3) . ?
C42 C43 1.385(4) . ?
C42 H42 0.97(3) . ?
C20 H20 0.99(3) . ?
C35 C36 1.402(4) . ?
C35 H35 0.97(2) . ?
C30 H30 1.00(3) . ?
C36 H36 0.9500 . ?
C9 C8 1.375(4) . ?
C9 H9 0.9500 . ?
C39 C40 1.379(4) . ?
C39 H39 1.02(3) . ?
C43 H43 1.00(3) . ?
C40 H40 0.99(3) . ?
C4 C3 1.389(4) . ?
C4 H4 0.98(3) . ?
C16 C15 1.398(4) . ?
C16 H16 0.98(3) . ?
C2 C7 1.395(4) . ?
C2 C3 1.388(4) . ?
C2 C1 1.438(4) . ?
C14 C15 1.366(4) . ?
C14 H14 1.00(2) . ?
N1 C1 1.152(4) . ?
C50 C49 1.509(4) . ?
C50 C51 1.510(4) . ?
C50 H50a 1.03(3) . ?
C50 H50b 0.98(3) . ?
C7 C6 1.381(4) . ?
C7 H7 1.00(3) . ?
C15 H15 1.00(3) . ?
C49 H49a 0.9900 . ?
C49 H49b 0.9900 . ?
C3 H3 0.98(3) . ?
C6 H6 0.99(3) . ?
C47 C46 1.509(4) . ?
C47 C48 1.523(4) . ?
C47 H47a 1.03(3) . ?
C47 H47b 1.01(2) . ?
C45 C46 1.504(4) . ?
C45 H45a 1.05(4) . ?
C45 H45b 1.05(3) . ?
C51 C52 1.522(4) . ?
C51 H51a 0.9900 . ?
C51 H51b 0.9900 . ?
C46 H46a 0.9900 . ?
C46 H46b 0.9900 . ?
C48 H48a 0.9800 . ?
C48 H48b 0.9800 . ?
C48 H48c 0.9800 . ?
C52 H52a 0.9800 . ?
C52 H52b 0.9800 . ?
C52 H52c 0.9800 . ?

loop_
_geom_torsion_atom_site_label_1
_geom_torsion_atom_site_label_2
_geom_torsion_atom_site_label_3
_geom_torsion_atom_site_label_4
_geom_torsion
_geom_torsion_site_symmetry_1
_geom_torsion_site_symmetry_2
_geom_torsion_site_symmetry_3
_geom_torsion_site_symmetry_4
_geom_torsion_publ_flag
O1 C25 C26 O2 0.2(3) . . . . ?
O1 C25 C26 C27 -179.1(2) . . . . ?
O1 C25 C24 C23 178.6(3) . . . . ?
O1 C25 C24 C17 -1.0(3) . . . . ?
O1 C45 C46 C47 65.0(3) . . . . ?
O2 C26 C25 C24 -179.0(2) . . . . ?
O2 C26 C27 C22 178.7(2) . . . . ?
O2 C26 C27 C28 -1.9(3) . . . . ?
O2 C49 C50 C51 170.0(2) . . . . ?
C22 C23 C24 C25 3.3(3) . . . . ?
C22 C23 C24 C17 -177.0(2) . . . . ?
C22 C23 C18 C19 4.0(3) . . . . ?
C22 C23 C18 C11 -172.8(2) . . . . ?
C22 C27 C26 C25 -2.1(3) . . . . ?
C22 C27 C28 C33 -9.8(3) . . . . ?
C22 C27 C28 C29 170.6(3) . . . . ?
C22 C21 C34 C33 -11.7(3) . . . . ?
C22 C21 C34 C35 167.3(3) . . . . ?
C22 C21 C20 C19 -1.6(3) . . . . ?
C23 C24 C25 C26 -2.3(3) . . . . ?
C23 C24 C17 C12 -10.5(3) . . . . ?
C23 C24 C17 C16 169.5(3) . . . . ?
C23 C18 C19 C20 -0.6(3) . . . . ?
C23 C18 C11 C12 -10.2(3) . . . . ?
C23 C18 C11 C10 167.4(3) . . . . ?
C32 C37 C38 C39 124.3(3) . . . . ?
C32 C37 C38 C43 -58.6(3) . . . . ?
C32 C37 C36 C35 2.1(3) . . . . ?
C32 C33 C34 C21 -175.4(2) . . . . ?
C32 C33 C34 C35 5.6(3) . . . . ?
C32 C33 C28 C27 -174.1(2) . . . . ?
C32 C33 C28 C29 5.5(3) . . . . ?
C32 C31 C30 C29 3.4(3) . . . . ?
C25 C26 C27 C28 177.3(3) . . . . ?
C25 C24 C17 C12 169.1(3) . . . . ?
C25 C24 C17 C16 -10.9(3) . . . . ?
C27 C28 C33 C34 5.7(3) . . . . ?
C27 C28 C29 C30 177.1(3) . . . . ?
C37 C38 C39 C40 177.0(3) . . . . ?
C37 C38 C43 C42 -177.2(3) . . . . ?
C37 C36 C35 C34 -3.1(3) . . . . ?
C33 C34 C21 C20 170.4(3) . . . . ?
C33 C34 C35 C36 -0.8(3) . . . . ?
C33 C28 C29 C30 -2.4(3) . . . . ?
C24 C17 C12 C13 -174.3(2) . . . . ?
C24 C17 C12 C11 4.8(3) . . . . ?
C24 C17 C16 C15 175.7(3) . . . . ?
C17 C12 C13 C8 174.5(3) . . . . ?
C17 C12 C13 C14 -3.0(3) . . . . ?
C17 C12 C11 C10 -172.3(3) . . . . ?
C17 C12 C11 C18 5.3(3) . . . . ?
C17 C16 C15 C14 0.0(3) . . . . ?
C12 C13 C8 C5 179.1(2) . . . . ?
C12 C13 C8 C9 -1.0(3) . . . . ?
C12 C13 C14 C15 -1.4(3) . . . . ?
C12 C11 C10 C9 -3.4(3) . . . . ?
C12 C11 C18 C19 173.1(3) . . . . ?
C19 C20 C21 C34 176.4(3) . . . . ?
C19 C18 C11 C10 -9.3(3) . . . . ?
C31 C30 C29 C28 -2.1(4) . . . . ?
C13 C8 C5 C4 130.6(3) . . . . ?
C13 C8 C5 C6 -52.6(3) . . . . ?
C13 C8 C9 C10 4.5(3) . . . . ?
C13 C14 C15 C16 2.9(3) . . . . ?
C11 C10 C9 C8 -2.4(3) . . . . ?
C5 C8 C9 C10 -175.6(3) . . . . ?
C5 C4 C3 C2 -0.1(4) . . . . ?
C5 C6 C7 C2 0.4(3) . . . . ?
C38 C39 C40 C41 -0.4(4) . . . . ?
C38 C43 C42 C41 0.7(3) . . . . ?
C4 C3 C2 C7 -0.1(4) . . . . ?
C4 C3 C2 C1 -179.4(3) . . . . ?

loop_
_smtbx_masks_void_nr
_smtbx_masks_void_average_x
_smtbx_masks_void_average_y
_smtbx_masks_void_average_z
_smtbx_masks_void_volume
_smtbx_masks_void_count_electrons
_smtbx_masks_void_content
1 -0.309 0.500 0.000 218.3 68.9 '2 C5H12'
